data_7154697
loop_
_publ_author_name
'Shen, Guo-Liang'
'Sun, Jing'
'Yan, Chao-Guo'

_publ_section_title
;
 Diastereoselective synthesis of
 spiro[benzo[d]pyrrolo[2,1-b]thiazole-3,3'-indolines] via cycloaddition
 reaction of N-phenacylbenzothiazolium bromides and 3-methyleneoxindoles.
;
_journal_issue 44
_journal_name_full 'Organic &amp; biomolecular chemistry'
_journal_page_first 10929
_journal_page_last 10938
_journal_paper_doi 10.1039/c5ob01374g
_journal_volume 13
_journal_year 2015
_chemical_formula_moiety 'C34 H26 Cl F N2 O4 S, C H2 Cl2'
_chemical_formula_sum 'C35 H28 Cl3 F N2 O4 S'
_chemical_formula_weight 698.00
_chemical_name_systematic
; 
 ? 
;
_space_group_IT_number 2
_symmetry_cell_setting triclinic
_symmetry_space_group_name_Hall '-P 1'
_symmetry_space_group_name_H-M 'P -1'
_atom_sites_solution_hydrogens geom
_atom_sites_solution_primary direct
_atom_sites_solution_secondary difmap
_audit_creation_method SHELXL-97
_audit_update_record
;
2015-07-05 deposited with the CCDC.
2015-09-03 downloaded from the CCDC.
;
_cell_angle_alpha 70.307(3)
_cell_angle_beta 71.694(3)
_cell_angle_gamma 64.943(3)
_cell_formula_units_Z 2
_cell_length_a 10.8287(12)
_cell_length_b 12.2767(12)
_cell_length_c 14.9417(16)
_cell_measurement_reflns_used 8813
_cell_measurement_temperature 296(2)
_cell_measurement_theta_max 26.67
_cell_measurement_theta_min 2.28
_cell_volume 1659.6(3)
_computing_cell_refinement 'Bruker SMART'
_computing_data_collection 'Bruker SMART'
_computing_data_reduction 'Bruker SAINT'
_computing_molecular_graphics 'Bruker SHELXTL'
_computing_publication_material 'Bruker SHELXTL'
_computing_structure_refinement 'SHELXL-97 (Sheldrick, 2008)'
_computing_structure_solution 'SHELXS-97 (Sheldrick, 2008)'
_diffrn_ambient_temperature 296(2)
_diffrn_measured_fraction_theta_full 0.983
_diffrn_measured_fraction_theta_max 0.983
_diffrn_measurement_device_type 'CCD area detector'
_diffrn_measurement_method 'phi and omega scans'
_diffrn_radiation_monochromator graphite
_diffrn_radiation_source 'fine-focus sealed tube'
_diffrn_radiation_type MoK\a
_diffrn_radiation_wavelength 0.71073
_diffrn_reflns_av_R_equivalents 0.0608
_diffrn_reflns_av_sigmaI/netI 0.0647
_diffrn_reflns_limit_h_max 13
_diffrn_reflns_limit_h_min -14
_diffrn_reflns_limit_k_max 15
_diffrn_reflns_limit_k_min -15
_diffrn_reflns_limit_l_max 19
_diffrn_reflns_limit_l_min -19
_diffrn_reflns_number 24800
_diffrn_reflns_theta_full 27.52
_diffrn_reflns_theta_max 27.52
_diffrn_reflns_theta_min 1.48
_exptl_absorpt_coefficient_mu 0.386
_exptl_absorpt_correction_T_max 0.906
_exptl_absorpt_correction_T_min 0.880
_exptl_absorpt_correction_type multi-scan
_exptl_absorpt_process_details sadabs
_exptl_crystal_colour colorless
_exptl_crystal_density_diffrn 1.397
_exptl_crystal_density_method 'not measured'
_exptl_crystal_description block
_exptl_crystal_F_000 720
_exptl_crystal_size_max 0.34
_exptl_crystal_size_mid 0.28
_exptl_crystal_size_min 0.26
_refine_diff_density_max 0.294
_refine_diff_density_min -0.615
_refine_diff_density_rms 0.068
_refine_ls_extinction_method none
_refine_ls_goodness_of_fit_ref 1.036
_refine_ls_hydrogen_treatment constr
_refine_ls_matrix_type full
_refine_ls_number_parameters 426
_refine_ls_number_reflns 7510
_refine_ls_number_restraints 0
_refine_ls_restrained_S_all 1.036
_refine_ls_R_factor_all 0.1010
_refine_ls_R_factor_gt 0.0599
_refine_ls_shift/su_max 0.000
_refine_ls_shift/su_mean 0.000
_refine_ls_structure_factor_coef Fsqd
_refine_ls_weighting_details 'calc w=1/[\s^2^(Fo^2^)+(0.0871P)^2^+0.6827P] where P=(Fo^2^+2Fc^2^)/3'
_refine_ls_weighting_scheme calc
_refine_ls_wR_factor_gt 0.1586
_refine_ls_wR_factor_ref 0.1849
_reflns_number_gt 4921
_reflns_number_total 7510
_reflns_threshold_expression >2sigma(I)
_cod_data_source_file c5ob01374g2.cif
_cod_data_source_block 4e
_cod_depositor_comments 'Adding full bibliography for 7154692--7154698.cif.'
_cod_database_code 7154697
_audit_block_doi 10.5517/cc1jbstg

loop_
_symmetry_equiv_pos_as_xyz
'x, y, z'
'-x, -y, -z'

loop_
_atom_site_label
_atom_site_type_symbol
_atom_site_fract_x
_atom_site_fract_y
_atom_site_fract_z
_atom_site_U_iso_or_equiv
_atom_site_adp_type
_atom_site_occupancy
_atom_site_symmetry_multiplicity
_atom_site_calc_flag
_atom_site_refinement_flags
_atom_site_disorder_assembly
_atom_site_disorder_group
C1 C -0.0647(3) 0.7606(3) 0.0806(2) 0.0609(8) Uani 1 1 d . . .
H1 H 0.0224 0.7029 0.0904 0.073 Uiso 1 1 calc R . .
C2 C -0.0733(5) 0.8686(4) 0.0091(3) 0.0881(11) Uani 1 1 d . . .
H2 H 0.0074 0.8830 -0.0284 0.106 Uiso 1 1 calc R . .
C3 C -0.1996(7) 0.9534(4) -0.0064(4) 0.1037(15) Uani 1 1 d . . .
H3 H -0.2058 1.0256 -0.0550 0.124 Uiso 1 1 calc R . .
C4 C -0.3183(6) 0.9324(4) 0.0497(4) 0.1015(16) Uani 1 1 d . . .
H4 H -0.4050 0.9913 0.0400 0.122 Uiso 1 1 calc R . .
C5 C -0.3095(4) 0.8231(3) 0.1213(3) 0.0767(10) Uani 1 1 d . . .
H5 H -0.3905 0.8088 0.1581 0.092 Uiso 1 1 calc R . .
C6 C -0.1825(3) 0.7364(3) 0.13790(19) 0.0503(7) Uani 1 1 d . . .
C7 C -0.1765(3) 0.6196(3) 0.21759(19) 0.0539(7) Uani 1 1 d . . .
H7A H -0.2438 0.6417 0.2752 0.065 Uiso 1 1 calc R . .
H7B H -0.2029 0.5669 0.1971 0.065 Uiso 1 1 calc R . .
C8 C 0.0000(2) 0.5726(2) 0.31026(16) 0.0382(5) Uani 1 1 d . . .
C9 C 0.1533(2) 0.4933(2) 0.30931(15) 0.0333(5) Uani 1 1 d . . .
C10 C 0.1868(2) 0.4211(2) 0.23569(15) 0.0343(5) Uani 1 1 d . . .
C11 C 0.3054(3) 0.3297(2) 0.20461(17) 0.0425(6) Uani 1 1 d . . .
H11 H 0.3855 0.3019 0.2289 0.051 Uiso 1 1 calc R . .
C12 C 0.3005(3) 0.2804(2) 0.13531(19) 0.0506(7) Uani 1 1 d . . .
C13 C 0.1855(3) 0.3181(3) 0.0980(2) 0.0567(7) Uani 1 1 d . . .
H13 H 0.1876 0.2823 0.0515 0.068 Uiso 1 1 calc R . .
C14 C 0.0660(3) 0.4095(3) 0.12927(18) 0.0508(7) Uani 1 1 d . . .
H14 H -0.0136 0.4366 0.1046 0.061 Uiso 1 1 calc R . .
C15 C 0.0681(3) 0.4596(2) 0.19831(15) 0.0384(5) Uani 1 1 d . . .
C16 C 0.1860(2) 0.4158(2) 0.41067(15) 0.0328(5) Uani 1 1 d . . .
H16 H 0.1290 0.4669 0.4575 0.039 Uiso 1 1 calc R . .
C17 C 0.1542(3) 0.2986(2) 0.44493(16) 0.0375(5) Uani 1 1 d . . .
C18 C -0.0269(4) 0.2208(3) 0.4754(3) 0.0781(10) Uani 1 1 d . . .
H18A H 0.0514 0.1431 0.4790 0.094 Uiso 1 1 calc R . .
H18B H -0.0862 0.2204 0.5394 0.094 Uiso 1 1 calc R . .
C19 C -0.1047(5) 0.2330(4) 0.4068(3) 0.0973(13) Uani 1 1 d . . .
H19A H -0.1802 0.3112 0.4016 0.146 Uiso 1 1 calc R . .
H19B H -0.1409 0.1673 0.4291 0.146 Uiso 1 1 calc R . .
H19C H -0.0442 0.2285 0.3444 0.146 Uiso 1 1 calc R . .
C20 C 0.2394(3) 0.5775(2) 0.28649(16) 0.0379(5) Uani 1 1 d . . .
H20 H 0.1878 0.6409 0.3240 0.045 Uiso 1 1 calc R . .
C21 C 0.4612(3) 0.5459(3) 0.15640(18) 0.0485(6) Uani 1 1 d . . .
C22 C 0.5664(4) 0.5316(3) 0.0757(2) 0.0654(9) Uani 1 1 d . . .
H22 H 0.5516 0.5823 0.0149 0.078 Uiso 1 1 calc R . .
C23 C 0.6944(4) 0.4406(4) 0.0867(3) 0.0775(10) Uani 1 1 d . . .
H23 H 0.7661 0.4294 0.0327 0.093 Uiso 1 1 calc R . .
C24 C 0.7168(3) 0.3667(3) 0.1764(3) 0.0699(9) Uani 1 1 d . . .
H24 H 0.8038 0.3059 0.1824 0.084 Uiso 1 1 calc R . .
C25 C 0.6120(3) 0.3807(3) 0.2584(2) 0.0531(7) Uani 1 1 d . . .
H25 H 0.6281 0.3306 0.3192 0.064 Uiso 1 1 calc R . .
C26 C 0.4838(3) 0.4703(2) 0.24801(17) 0.0413(6) Uani 1 1 d . . .
C27 C 0.3394(2) 0.3945(2) 0.40250(15) 0.0334(5) Uani 1 1 d . . .
H27 H 0.3999 0.3145 0.3870 0.040 Uiso 1 1 calc R . .
C28 C 0.3650(2) 0.4022(2) 0.49540(16) 0.0349(5) Uani 1 1 d . . .
C29 C 0.4672(2) 0.2963(2) 0.54938(16) 0.0371(5) Uani 1 1 d . . .
C30 C 0.5130(3) 0.1760(2) 0.5401(2) 0.0538(7) Uani 1 1 d . . .
H30 H 0.4816 0.1593 0.4967 0.065 Uiso 1 1 calc R . .
C31 C 0.6051(3) 0.0804(3) 0.5949(2) 0.0663(8) Uani 1 1 d . . .
H31 H 0.6342 -0.0005 0.5895 0.080 Uiso 1 1 calc R . .
C32 C 0.6528(3) 0.1063(3) 0.6575(2) 0.0585(7) Uani 1 1 d . . .
C33 C 0.6107(3) 0.2251(3) 0.6670(2) 0.0542(7) Uani 1 1 d . . .
H33 H 0.6446 0.2414 0.7092 0.065 Uiso 1 1 calc R . .
C34 C 0.5176(3) 0.3196(2) 0.61332(18) 0.0447(6) Uani 1 1 d . . .
H34 H 0.4880 0.4001 0.6199 0.054 Uiso 1 1 calc R . .
C35 C 0.7888(5) 0.9422(4) 0.2840(4) 0.1092(14) Uani 1 1 d . . .
H35A H 0.7911 0.8870 0.2493 0.131 Uiso 0.46(3) 1 calc PR A 1
H35B H 0.7713 0.9030 0.3526 0.131 Uiso 0.46(3) 1 calc PR A 1
H35C H 0.7684 0.9361 0.2275 0.131 Uiso 0.54(3) 1 calc PR A 2
H35D H 0.7869 0.8681 0.3345 0.131 Uiso 0.54(3) 1 calc PR A 2
Cl1 Cl 0.76737(13) -0.01235(10) 0.72653(9) 0.1093(4) Uani 1 1 d . . .
Cl2 Cl 0.9514(2) 0.9483(2) 0.25491(16) 0.1934(9) Uani 1 1 d . A .
Cl3 Cl 0.6554(14) 1.0673(12) 0.2644(18) 0.206(5) Uani 0.46(3) 1 d P A 1
Cl3' Cl 0.6677(15) 1.0630(11) 0.3214(15) 0.191(6) Uani 0.54(3) 1 d P A 2
F1 F 0.4180(2) 0.19166(17) 0.10275(14) 0.0781(6) Uani 1 1 d . . .
N1 N -0.0400(2) 0.55058(19) 0.24217(14) 0.0422(5) Uani 1 1 d . . .
N2 N 0.3671(2) 0.49623(17) 0.32252(13) 0.0368(4) Uani 1 1 d . . .
O1 O -0.07198(18) 0.64539(16) 0.36058(12) 0.0497(5) Uani 1 1 d . . .
O2 O 0.2366(2) 0.19749(16) 0.46889(15) 0.0571(5) Uani 1 1 d . . .
O3 O 0.02293(19) 0.32344(17) 0.44454(13) 0.0540(5) Uani 1 1 d . . .
O4 O 0.3034(2) 0.49725(16) 0.52146(13) 0.0517(5) Uani 1 1 d . . .
S1 S 0.29005(8) 0.65319(7) 0.16092(5) 0.0533(2) Uani 1 1 d . . .

loop_
_atom_site_aniso_label
_atom_site_aniso_U_11
_atom_site_aniso_U_22
_atom_site_aniso_U_33
_atom_site_aniso_U_23
_atom_site_aniso_U_13
_atom_site_aniso_U_12
C1 0.064(2) 0.0567(17) 0.0573(17) -0.0049(14) -0.0230(15) -0.0163(15)
C2 0.117(3) 0.077(2) 0.077(2) 0.0051(19) -0.041(2) -0.042(2)
C3 0.156(5) 0.061(2) 0.098(3) -0.002(2) -0.066(3) -0.025(3)
C4 0.111(4) 0.070(3) 0.101(3) -0.032(2) -0.062(3) 0.027(2)
C5 0.058(2) 0.085(2) 0.070(2) -0.0342(19) -0.0225(16) 0.0084(17)
C6 0.0490(16) 0.0574(16) 0.0423(14) -0.0253(12) -0.0172(12) -0.0008(13)
C7 0.0365(15) 0.0758(19) 0.0444(14) -0.0149(13) -0.0089(11) -0.0143(13)
C8 0.0425(14) 0.0389(13) 0.0291(11) -0.0042(10) -0.0052(10) -0.0151(11)
C9 0.0368(13) 0.0357(12) 0.0272(11) -0.0089(9) -0.0050(9) -0.0128(10)
C10 0.0422(14) 0.0393(12) 0.0252(10) -0.0080(9) -0.0035(9) -0.0200(11)
C11 0.0466(15) 0.0442(14) 0.0384(13) -0.0147(11) -0.0049(10) -0.0165(12)
C12 0.0607(18) 0.0487(15) 0.0433(14) -0.0234(12) 0.0012(12) -0.0190(13)
C13 0.077(2) 0.0645(18) 0.0431(15) -0.0276(13) -0.0068(14) -0.0304(16)
C14 0.0588(17) 0.0680(18) 0.0368(13) -0.0140(13) -0.0119(12) -0.0300(15)
C15 0.0451(14) 0.0458(14) 0.0269(11) -0.0085(10) -0.0035(10) -0.0213(11)
C16 0.0375(13) 0.0354(12) 0.0268(10) -0.0096(9) -0.0047(9) -0.0136(10)
C17 0.0435(14) 0.0419(14) 0.0292(11) -0.0089(10) -0.0061(10) -0.0177(11)
C18 0.084(2) 0.081(2) 0.088(2) 0.0097(18) -0.0271(19) -0.062(2)
C19 0.104(3) 0.095(3) 0.129(4) -0.041(3) -0.037(3) -0.047(2)
C20 0.0465(14) 0.0384(13) 0.0320(11) -0.0073(9) -0.0075(10) -0.0191(11)
C21 0.0597(17) 0.0627(17) 0.0365(13) -0.0116(12) -0.0027(11) -0.0393(14)
C22 0.070(2) 0.096(2) 0.0394(15) -0.0143(15) 0.0042(14) -0.051(2)
C23 0.067(2) 0.114(3) 0.059(2) -0.036(2) 0.0216(17) -0.051(2)
C24 0.0435(18) 0.086(2) 0.079(2) -0.0289(19) 0.0072(15) -0.0287(16)
C25 0.0440(16) 0.0675(18) 0.0516(16) -0.0156(13) -0.0026(12) -0.0270(14)
C26 0.0450(15) 0.0513(15) 0.0384(13) -0.0150(11) -0.0015(10) -0.0286(12)
C27 0.0381(13) 0.0350(12) 0.0285(11) -0.0099(9) -0.0055(9) -0.0135(10)
C28 0.0383(13) 0.0392(13) 0.0310(11) -0.0119(10) -0.0035(9) -0.0169(10)
C29 0.0390(13) 0.0421(13) 0.0347(12) -0.0096(10) -0.0070(10) -0.0186(11)
C30 0.0626(18) 0.0438(15) 0.0637(17) -0.0146(13) -0.0292(14) -0.0139(13)
C31 0.073(2) 0.0401(16) 0.088(2) -0.0111(15) -0.0385(18) -0.0087(14)
C32 0.0530(17) 0.0560(18) 0.0655(18) 0.0022(14) -0.0279(14) -0.0197(14)
C33 0.0559(17) 0.0694(19) 0.0504(16) -0.0062(13) -0.0225(13) -0.0319(15)
C34 0.0512(15) 0.0477(14) 0.0456(14) -0.0099(11) -0.0145(11) -0.0245(12)
C35 0.129(4) 0.092(3) 0.118(4) -0.027(3) -0.039(3) -0.038(3)
Cl1 0.1113(9) 0.0799(7) 0.1337(9) 0.0152(6) -0.0867(8) -0.0183(6)
Cl2 0.1701(17) 0.237(2) 0.1788(17) 0.0265(16) -0.0492(14) -0.1260(17)
Cl3 0.210(6) 0.101(4) 0.247(12) -0.012(5) -0.079(7) 0.003(4)
Cl3' 0.199(6) 0.088(4) 0.255(10) -0.083(5) 0.022(6) -0.038(4)
F1 0.0796(13) 0.0747(12) 0.0793(12) -0.0537(10) -0.0040(10) -0.0079(10)
N1 0.0404(12) 0.0516(12) 0.0324(10) -0.0088(9) -0.0106(8) -0.0132(10)
N2 0.0415(11) 0.0409(11) 0.0302(9) -0.0082(8) -0.0044(8) -0.0190(9)
O1 0.0483(11) 0.0492(10) 0.0417(9) -0.0190(8) -0.0041(8) -0.0055(8)
O2 0.0554(12) 0.0383(10) 0.0781(14) -0.0088(9) -0.0187(10) -0.0171(9)
O3 0.0515(12) 0.0557(11) 0.0599(12) 0.0027(9) -0.0175(9) -0.0319(9)
O4 0.0632(12) 0.0455(10) 0.0492(10) -0.0224(8) -0.0186(9) -0.0081(9)
S1 0.0645(5) 0.0557(4) 0.0397(4) 0.0047(3) -0.0122(3) -0.0323(4)

loop_
_atom_type_symbol
_atom_type_description
_atom_type_scat_dispersion_real
_atom_type_scat_dispersion_imag
_atom_type_scat_source
C C 0.0033 0.0016 'International Tables Vol C Tables 4.2.6.8 and 6.1.1.4'
H H 0.0000 0.0000 'International Tables Vol C Tables 4.2.6.8 and 6.1.1.4'
N N 0.0061 0.0033 'International Tables Vol C Tables 4.2.6.8 and 6.1.1.4'
O O 0.0106 0.0060 'International Tables Vol C Tables 4.2.6.8 and 6.1.1.4'
F F 0.0171 0.0103 'International Tables Vol C Tables 4.2.6.8 and 6.1.1.4'
S S 0.1246 0.1234 'International Tables Vol C Tables 4.2.6.8 and 6.1.1.4'
Cl Cl 0.1484 0.1585 'International Tables Vol C Tables 4.2.6.8 and 6.1.1.4'

loop_
_geom_angle_atom_site_label_1
_geom_angle_atom_site_label_2
_geom_angle_atom_site_label_3
_geom_angle
C6 C1 C2 121.7(3)
C6 C1 H1 119.2
C2 C1 H1 119.2
C3 C2 C1 119.8(4)
C3 C2 H2 120.1
C1 C2 H2 120.1
C2 C3 C4 119.9(4)
C2 C3 H3 120.1
C4 C3 H3 120.1
C3 C4 C5 120.2(4)
C3 C4 H4 119.9
C5 C4 H4 119.9
C6 C5 C4 120.6(4)
C6 C5 H5 119.7
C4 C5 H5 119.7
C5 C6 C1 117.8(3)
C5 C6 C7 119.3(3)
C1 C6 C7 122.9(2)
N1 C7 C6 113.3(2)
N1 C7 H7A 108.9
C6 C7 H7A 108.9
N1 C7 H7B 108.9
C6 C7 H7B 108.9
H7A C7 H7B 107.7
O1 C8 N1 126.1(2)
O1 C8 C9 125.8(2)
N1 C8 C9 108.10(19)
C10 C9 C8 102.55(18)
C10 C9 C16 115.97(18)
C8 C9 C16 114.28(17)
C10 C9 C20 116.21(18)
C8 C9 C20 110.02(18)
C16 C9 C20 98.28(17)
C11 C10 C15 120.0(2)
C11 C10 C9 131.9(2)
C15 C10 C9 108.2(2)
C10 C11 C12 117.0(2)
C10 C11 H11 121.5
C12 C11 H11 121.5
F1 C12 C13 119.1(2)
F1 C12 C11 117.5(3)
C13 C12 C11 123.4(2)
C12 C13 C14 119.8(2)
C12 C13 H13 120.1
C14 C13 H13 120.1
C13 C14 C15 117.9(3)
C13 C14 H14 121.0
C15 C14 H14 121.0
C14 C15 C10 121.9(2)
C14 C15 N1 128.3(2)
C10 C15 N1 109.79(19)
C17 C16 C27 113.91(19)
C17 C16 C9 113.78(18)
C27 C16 C9 105.19(17)
C17 C16 H16 107.9
C27 C16 H16 107.9
C9 C16 H16 107.9
O2 C17 O3 125.1(2)
O2 C17 C16 124.4(2)
O3 C17 C16 110.5(2)
C19 C18 O3 109.9(3)
C19 C18 H18A 109.7
O3 C18 H18A 109.7
C19 C18 H18B 109.7
O3 C18 H18B 109.7
H18A C18 H18B 108.2
C18 C19 H19A 109.5
C18 C19 H19B 109.5
H19A C19 H19B 109.5
C18 C19 H19C 109.5
H19A C19 H19C 109.5
H19B C19 H19C 109.5
N2 C20 C9 105.23(17)
N2 C20 S1 107.31(15)
C9 C20 S1 118.50(15)
N2 C20 H20 108.5
C9 C20 H20 108.5
S1 C20 H20 108.5
C22 C21 C26 120.6(3)
C22 C21 S1 127.3(2)
C26 C21 S1 112.08(19)
C21 C22 C23 118.8(3)
C21 C22 H22 120.6
C23 C22 H22 120.6
C24 C23 C22 120.7(3)
C24 C23 H23 119.7
C22 C23 H23 119.7
C23 C24 C25 121.1(3)
C23 C24 H24 119.4
C25 C24 H24 119.4
C26 C25 C24 118.6(3)
C26 C25 H25 120.7
C24 C25 H25 120.7
C25 C26 N2 126.0(2)
C25 C26 C21 120.2(2)
N2 C26 C21 113.8(2)
N2 C27 C28 108.77(17)
N2 C27 C16 104.89(17)
C28 C27 C16 112.07(17)
N2 C27 H27 110.3
C28 C27 H27 110.3
C16 C27 H27 110.3
O4 C28 C29 120.9(2)
O4 C28 C27 118.3(2)
C29 C28 C27 120.76(19)
C30 C29 C34 118.8(2)
C30 C29 C28 123.3(2)
C34 C29 C28 117.9(2)
C31 C30 C29 120.6(2)
C31 C30 H30 119.7
C29 C30 H30 119.7
C32 C31 C30 119.2(3)
C32 C31 H31 120.4
C30 C31 H31 120.4
C31 C32 C33 121.4(3)
C31 C32 Cl1 119.6(2)
C33 C32 Cl1 119.0(2)
C32 C33 C34 119.1(2)
C32 C33 H33 120.4
C34 C33 H33 120.4
C33 C34 C29 120.9(2)
C33 C34 H34 119.6
C29 C34 H34 119.6
Cl3 C35 Cl3' 31.5(4)
Cl3 C35 Cl2 120.5(5)
Cl3' C35 Cl2 113.0(5)
Cl3 C35 H35A 107.2
Cl3' C35 H35A 134.0
Cl2 C35 H35A 107.2
Cl3 C35 H35B 107.2
Cl3' C35 H35B 82.0
Cl2 C35 H35B 107.2
H35A C35 H35B 106.8
Cl3 C35 H35C 78.0
Cl3' C35 H35C 109.0
Cl2 C35 H35C 109.0
H35A C35 H35C 34.1
H35B C35 H35C 133.5
Cl3 C35 H35D 125.3
Cl3' C35 H35D 109.0
Cl2 C35 H35D 109.0
H35A C35 H35D 76.7
H35B C35 H35D 31.3
H35C C35 H35D 107.8
C8 N1 C15 111.27(19)
C8 N1 C7 122.5(2)
C15 N1 C7 126.2(2)
C26 N2 C20 112.83(18)
C26 N2 C27 119.77(19)
C20 N2 C27 109.29(17)
C17 O3 C18 118.4(2)
C21 S1 C20 90.90(11)

loop_
_geom_bond_atom_site_label_1
_geom_bond_atom_site_label_2
_geom_bond_distance
C1 C6 1.382(4)
C1 C2 1.382(5)
C1 H1 0.9300
C2 C3 1.356(6)
C2 H2 0.9300
C3 C4 1.371(7)
C3 H3 0.9300
C4 C5 1.393(6)
C4 H4 0.9300
C5 C6 1.372(4)
C5 H5 0.9300
C6 C7 1.516(4)
C7 N1 1.452(3)
C7 H7A 0.9700
C7 H7B 0.9700
C8 O1 1.211(3)
C8 N1 1.363(3)
C8 C9 1.526(3)
C9 C10 1.504(3)
C9 C16 1.551(3)
C9 C20 1.559(3)
C10 C11 1.371(3)
C10 C15 1.396(3)
C11 C12 1.387(3)
C11 H11 0.9300
C12 F1 1.355(3)
C12 C13 1.360(4)
C13 C14 1.377(4)
C13 H13 0.9300
C14 C15 1.377(3)
C14 H14 0.9300
C15 N1 1.397(3)
C16 C17 1.504(3)
C16 C27 1.540(3)
C16 H16 0.9800
C17 O2 1.195(3)
C17 O3 1.323(3)
C18 C19 1.453(5)
C18 O3 1.456(3)
C18 H18A 0.9700
C18 H18B 0.9700
C19 H19A 0.9600
C19 H19B 0.9600
C19 H19C 0.9600
C20 N2 1.461(3)
C20 S1 1.815(2)
C20 H20 0.9800
C21 C22 1.376(4)
C21 C26 1.399(4)
C21 S1 1.757(3)
C22 C23 1.379(5)
C22 H22 0.9300
C23 C24 1.370(5)
C23 H23 0.9300
C24 C25 1.386(4)
C24 H24 0.9300
C25 C26 1.374(4)
C25 H25 0.9300
C26 N2 1.397(3)
C27 N2 1.471(3)
C27 C28 1.537(3)
C27 H27 0.9800
C28 O4 1.201(3)
C28 C29 1.483(3)
C29 C30 1.386(4)
C29 C34 1.391(3)
C30 C31 1.384(4)
C30 H30 0.9300
C31 C32 1.373(4)
C31 H31 0.9300
C32 C33 1.375(4)
C32 Cl1 1.728(3)
C33 C34 1.377(4)
C33 H33 0.9300
C34 H34 0.9300
C35 Cl3 1.617(12)
C35 Cl3' 1.638(8)
C35 Cl2 1.705(5)
C35 H35A 0.9700
C35 H35B 0.9700
C35 H35C 0.9700
C35 H35D 0.9700
